data_7220276
loop_
_publ_author_name
'Helttunen, Kaisa'
'Tero, Tiia-Riikka'
'Nissinen, Maija'

_publ_section_title
;
 Influence of lower rim C-methyl group on crystal forms and metal
 complexation of resorcinarene bis-crown-5
;
_journal_issue 19
_journal_name_full CrystEngComm
_journal_page_first 3667
_journal_paper_doi 10.1039/C5CE00311C
_journal_volume 17
_journal_year 2015
_chemical_formula_moiety 'C52 H68 Ag2 O14, 2(F6 P)'
_chemical_formula_sum 'C53.5 H72.5 Ag2 F12 O15.25 P2'
_chemical_formula_weight 1465.29
_chemical_name_common
;
disilver C-methyl tetramethoxy resorcinarene bis-crown-5 di(hexafluorophosphate)
;
_chemical_name_systematic 'disilver C-methyl tetramethoxy resorcinarene bis-crown-5 di(hexafluorophosphate)'
_space_group_crystal_system monoclinic
_space_group_IT_number 15
_space_group_name_Hall '-C 2yc'
_space_group_name_H-M_alt 'C 1 2/c 1'
_symmetry_space_group_name_Hall '-C 2yc'
_symmetry_space_group_name_H-M 'C 1 2/c 1'
_atom_sites_solution_hydrogens geom
_atom_sites_solution_primary iterative
_audit_creation_date 2014-06-26
_audit_creation_method
;
Olex2 1.2
(compiled 2014.05.21 svn.r2940 for OlexSys, GUI svn.r4846)
;
_audit_update_record
;
2015-01-05 deposited with the CCDC.
2015-04-10 downloaded from the CCDC.
;
_cell_angle_alpha 90
_cell_angle_beta 105.634(2)
_cell_angle_gamma 90
_cell_formula_units_Z 4
_cell_length_a 19.9517(4)
_cell_length_b 16.9799(4)
_cell_length_c 17.9735(4)
_cell_measurement_reflns_used 4107
_cell_measurement_temperature 123.01(10)
_cell_measurement_theta_max 74.1905
_cell_measurement_theta_min 3.4708
_cell_volume 5863.7(2)
_computing_cell_refinement
;
CrysAlisPro, Agilent Technologies,
Version 1.171.36.21 (release 14-08-2012 CrysAlis171 .NET)
(compiled Sep 14 2012,17:21:16)
;
_computing_data_collection
;
CrysAlisPro, Agilent Technologies,
Version 1.171.36.21 (release 14-08-2012 CrysAlis171 .NET)
(compiled Sep 14 2012,17:21:16)
;
_computing_data_reduction
;
CrysAlisPro, Agilent Technologies,
Version 1.171.36.21 (release 14-08-2012 CrysAlis171 .NET)
(compiled Sep 14 2012,17:21:16)
;
_computing_molecular_graphics 'Olex2 (Dolomanov et al., 2009)'
_computing_publication_material 'Olex2 (Dolomanov et al., 2009)'
_computing_structure_refinement 'ShelXL (Sheldrick, 2008)'
_computing_structure_solution 'olex2.solve (Bourhis et al., 2013)'
_diffrn_ambient_temperature 123.01(10)
_diffrn_detector_area_resol_mean 10.3953
_diffrn_measured_fraction_theta_full 0.987
_diffrn_measured_fraction_theta_max 0.948
_diffrn_measurement_details
;
  1 omega -124.00  -80.00   1.0000    3.1200
omega____ theta____ kappa____ phi______ frames
    -      -43.5000  -94.0000 -180.0000 44

  2 omega  -71.00   27.00   1.0000    3.1200
omega____ theta____ kappa____ phi______ frames
    -      -43.5000   61.0000 -150.0000 98

  3 omega  -56.00   20.00   1.0000    3.1200
omega____ theta____ kappa____ phi______ frames
    -      -43.5000   45.0000  -30.0000 76

  4 omega   80.00  176.00   1.0000    3.1200
omega____ theta____ kappa____ phi______ frames
    -      106.7406   61.0000  -90.0000 96

  5 omega   37.00  133.00   1.0000    3.1200
omega____ theta____ kappa____ phi______ frames
    -      106.7406  -61.0000  120.0000 96

  6 omega   45.00  167.00   1.0000    3.1200
omega____ theta____ kappa____ phi______ frames
    -      106.7406    0.0000 -120.0000 122
;
_diffrn_measurement_device_type 'SuperNova, Dual, Cu at zero, Atlas'
_diffrn_measurement_method '\w scans'
_diffrn_orient_matrix_UB_11 0.0267750000
_diffrn_orient_matrix_UB_12 -0.0823523000
_diffrn_orient_matrix_UB_13 0.0298136000
_diffrn_orient_matrix_UB_21 -0.0730793000
_diffrn_orient_matrix_UB_22 -0.0219616000
_diffrn_orient_matrix_UB_23 0.0067521000
_diffrn_orient_matrix_UB_31 -0.0193874000
_diffrn_orient_matrix_UB_32 -0.0311910000
_diffrn_orient_matrix_UB_33 -0.0835342000
_diffrn_radiation_monochromator mirror
_diffrn_radiation_type CuK\a
_diffrn_radiation_wavelength 1.54184
_diffrn_reflns_av_R_equivalents 0.0199
_diffrn_reflns_av_unetI/netI 0.0294
_diffrn_reflns_Laue_measured_fraction_full 0.987
_diffrn_reflns_Laue_measured_fraction_max 0.948
_diffrn_reflns_limit_h_max 23
_diffrn_reflns_limit_h_min -24
_diffrn_reflns_limit_k_max 14
_diffrn_reflns_limit_k_min -20
_diffrn_reflns_limit_l_max 21
_diffrn_reflns_limit_l_min -21
_diffrn_reflns_number 9992
_diffrn_reflns_point_group_measured_fraction_full 0.987
_diffrn_reflns_point_group_measured_fraction_max 0.948
_diffrn_reflns_theta_full 67.684
_diffrn_reflns_theta_max 74.359
_diffrn_reflns_theta_min 3.474
_diffrn_source 'SuperNova (Cu) X-ray Source'
_exptl_absorpt_coefficient_mu 6.796
_exptl_absorpt_correction_T_max 1.00000
_exptl_absorpt_correction_T_min 0.30798
_exptl_absorpt_correction_type multi-scan
_exptl_absorpt_process_details
;
CrysAlisPro, Agilent Technologies,
Version 1.171.36.21 (release 14-08-2012 CrysAlis171 .NET)
(compiled Sep 14 2012,17:21:16)
Empirical absorption correction using spherical harmonics,
 implemented in SCALE3 ABSPACK scaling algorithm.
;
_exptl_crystal_colour 'clear colourless'
_exptl_crystal_colour_lustre clear
_exptl_crystal_colour_primary colourless
_exptl_crystal_density_diffrn 1.660
_exptl_crystal_description block
_exptl_crystal_F_000 2990
_exptl_crystal_recrystallization_method 'Re-crystallisation from solvent: Acetone/1-propanol'
_exptl_crystal_size_max 0.3
_exptl_crystal_size_mid 0.1
_exptl_crystal_size_min 0.1
_refine_diff_density_max 1.038
_refine_diff_density_min -0.381
_refine_diff_density_rms 0.142
_refine_ls_extinction_method none
_refine_ls_goodness_of_fit_ref 1.073
_refine_ls_hydrogen_treatment constr
_refine_ls_matrix_type full
_refine_ls_number_parameters 394
_refine_ls_number_reflns 5682
_refine_ls_number_restraints 39
_refine_ls_restrained_S_all 1.102
_refine_ls_R_factor_all 0.0635
_refine_ls_R_factor_gt 0.0560
_refine_ls_shift/su_max 0.001
_refine_ls_shift/su_mean 0.000
_refine_ls_structure_factor_coef Fsqd
_refine_ls_weighting_details 'w=1/[\s^2^(Fo^2^)+(0.1199P)^2^+4.6136P] where P=(Fo^2^+2Fc^2^)/3'
_refine_ls_weighting_scheme calc
_refine_ls_wR_factor_gt 0.1684
_refine_ls_wR_factor_ref 0.1770
_reflns_Friedel_coverage 0.000
_reflns_number_gt 4808
_reflns_number_total 5682
_reflns_threshold_expression 'I > 2\s(I)'
_cod_data_source_file c5ce00311c2.cif
_cod_data_source_block 1-Ag2
_cod_depositor_comments 'Adding full bibliography for 7220270--7220279.cif.'
_cod_original_cell_volume 5863.8(2)
_cod_original_formula_sum 'C53.50 H72.50 Ag2 F12 O15.25 P2'
_cod_database_code 7220276
_shelxl_version_number 2013-4
_chemical_oxdiff_usercomment 'clear, colorless, rod'
_shelx_space_group_comment
;
The symmetry employed for this shelxl refinement is uniquely defined
by the following loop, which should always be used as a source of
symmetry information in preference to the above space-group names.
They are only intended as comments.
;
_reflns_odcompleteness_completeness 98.68
_reflns_odcompleteness_iscentric 1
_reflns_odcompleteness_theta 66.97
_olex2_refinement_description
;
1. Fixed Uiso
 At 1.2 times of:
  All C(H) groups, All C(H,H) groups
 At 1.5 times of:
  All C(H,H,H) groups
2. Restrained distances
 P1-F3 = P1-F4 = P1-F2 = P1-F5 = P1-F2A = P1-F5A
 1.57 with sigma of 0.02
 F5-F2 \\sim F4-F2 \\sim F4-F5 \\sim F3-F5 \\sim F4-F3 \\sim F5A-F2A
 with sigma of 0.02
3. Rigid bond restraints
 F2, F2A, F5, F5A, F3
 with sigma for 1-2 distances of 0.01 and sigma for 1-3 distances of 0.01
4. Uiso/Uaniso restraints and constraints
F2 \\sim F2A \\sim F5 \\sim F5A \\sim F3: within 1.7A with sigma of 0.04 and
sigma for terminal atoms of 0.08
5. Others
 Fixed Sof: F2(0.3) F2A(0.2) F5(0.6) F5A(0.4)
6.a Ternary CH refined with riding coordinates:
 C7(H7), C14(H14)
6.b Secondary CH2 refined with riding coordinates:
 C37(H37A,H37B), C38(H38A,H38B), C40(H40A,H40B), C41(H41A,H41B), C43(H43A,
 H43B), C44(H44A,H44B), C46(H46A,H46B), C47(H47A,H47B)
6.c Aromatic/amide H refined with riding coordinates:
 C2(H2), C5(H5), C12(H12), C9(H9)
6.d Idealised Me refined as rotating group:
 C29(H29A,H29B,H29C), C30(H30A,H30B,H30C), C33(H33A,H33B,H33C), C34(H34A,H34B,
 H34C)
;

loop_
_space_group_symop_operation_xyz
'x, y, z'
'-x, y, -z+1/2'
'x+1/2, y+1/2, z'
'-x+1/2, y+1/2, -z+1/2'
'-x, -y, -z'
'x, -y, z-1/2'
'-x+1/2, -y+1/2, -z'
'x+1/2, -y+1/2, z-1/2'

loop_
_atom_site_label
_atom_site_type_symbol
_atom_site_fract_x
_atom_site_fract_y
_atom_site_fract_z
_atom_site_U_iso_or_equiv
_atom_site_adp_type
_atom_site_occupancy
_atom_site_site_symmetry_order
_atom_site_calc_flag
_atom_site_refinement_flags_posn
_atom_site_refinement_flags_adp
_atom_site_refinement_flags_occupancy
_atom_site_disorder_assembly
_atom_site_disorder_group
Ag1 Ag 0.82578(2) 0.48536(2) 0.76386(2) 0.05135(16) Uani 1 1 d . . . . .
O6 O 1.08385(16) 0.5118(2) 0.60931(19) 0.0464(7) Uani 1 1 d . . . . .
O4 O 0.84338(16) 0.50334(19) 0.6191(2) 0.0451(7) Uani 1 1 d . . . . .
O13 O 0.70150(15) 0.3214(2) 0.61515(18) 0.0522(8) Uani 1 1 d . . . . .
O11 O 0.76930(15) 0.3216(2) 0.89567(17) 0.0461(7) Uani 1 1 d . . . . .
O39 O 0.76951(17) 0.5988(2) 0.7003(2) 0.0544(8) Uani 1 1 d . . . . .
O42 O 0.74758(18) 0.5436(2) 0.8376(2) 0.0559(8) Uani 1 1 d . . . . .
O45 O 0.6886(2) 0.4392(2) 0.9543(2) 0.0625(9) Uani 1 1 d . . . . .
C3 C 0.90376(19) 0.3863(3) 0.6101(2) 0.0387(8) Uani 1 1 d . . . . .
C2 C 0.9655(2) 0.3493(3) 0.6067(2) 0.0404(9) Uani 1 1 d . . . . .
H2 H 0.9666 0.2934 0.6050 0.048 Uiso 1 1 calc R . . . .
C1 C 1.0257(2) 0.3907(3) 0.6055(2) 0.0399(9) Uani 1 1 d . . . . .
C6 C 1.0233(2) 0.4717(3) 0.6083(2) 0.0408(9) Uani 1 1 d . . . . .
C5 C 0.9632(2) 0.5124(3) 0.6122(3) 0.0414(9) Uani 1 1 d . . . . .
H5 H 0.9625 0.5683 0.6141 0.050 Uiso 1 1 calc R . . . .
C4 C 0.9042(2) 0.4681(3) 0.6134(2) 0.0403(9) Uani 1 1 d . . . . .
C7 C 0.8363(2) 0.3422(3) 0.6069(2) 0.0420(9) Uani 1 1 d . . . . .
H7 H 0.7980 0.3715 0.5698 0.050 Uiso 1 1 calc R . . . .
C8 C 0.8182(2) 0.3405(3) 0.6837(3) 0.0416(9) Uani 1 1 d . . . . .
C13 C 0.7489(2) 0.3266(3) 0.6855(3) 0.0425(9) Uani 1 1 d . . . . .
C12 C 0.7314(2) 0.3214(3) 0.7551(3) 0.0448(10) Uani 1 1 d . . . . .
H12 H 0.6844 0.3129 0.7551 0.054 Uiso 1 1 calc R . . . .
C11 C 0.7823(2) 0.3287(3) 0.8245(2) 0.0413(9) Uani 1 1 d . . . . .
C10 C 0.8523(2) 0.3445(3) 0.8262(2) 0.0405(9) Uani 1 1 d . . . . .
C9 C 0.8678(2) 0.3491(3) 0.7552(2) 0.0406(9) Uani 1 1 d . . . . .
H9 H 0.9147 0.3586 0.7552 0.049 Uiso 1 1 calc R . . . .
C14 C 0.9090(2) 0.3487(3) 0.9031(2) 0.0414(9) Uani 1 1 d . . . . .
H14 H 0.8899 0.3810 0.9392 0.050 Uiso 1 1 calc R . . . .
C29 C 0.8363(2) 0.2589(3) 0.5752(3) 0.0475(10) Uani 1 1 d . . . . .
H29A H 0.8438 0.2611 0.5236 0.071 Uiso 1 1 calc GR . . . .
H29B H 0.7914 0.2338 0.5721 0.071 Uiso 1 1 calc GR . . . .
H29C H 0.8736 0.2283 0.6096 0.071 Uiso 1 1 calc GR . . . .
C30 C 0.9235(2) 0.2666(3) 0.9387(3) 0.0503(11) Uani 1 1 d . . . . .
H30A H 0.8804 0.2444 0.9461 0.075 Uiso 1 1 calc GR . . . .
H30B H 0.9584 0.2702 0.9887 0.075 Uiso 1 1 calc GR . . . .
H30C H 0.9409 0.2324 0.9041 0.075 Uiso 1 1 calc GR . . . .
C33 C 1.0797(2) 0.5959(3) 0.5979(3) 0.0525(11) Uani 1 1 d . . . . .
H33A H 1.0684 0.6211 0.6422 0.079 Uiso 1 1 calc GR . . . .
H33B H 1.0433 0.6081 0.5506 0.079 Uiso 1 1 calc GR . . . .
H33C H 1.1245 0.6158 0.5933 0.079 Uiso 1 1 calc GR . . . .
C34 C 0.6297(2) 0.3168(5) 0.6138(3) 0.0717(18) Uani 1 1 d . . . . .
H34A H 0.6009 0.3209 0.5603 0.108 Uiso 1 1 calc GR . . . .
H34B H 0.6183 0.3600 0.6444 0.108 Uiso 1 1 calc GR . . . .
H34C H 0.6207 0.2663 0.6356 0.108 Uiso 1 1 calc GR . . . .
C37 C 0.8334(2) 0.5864(3) 0.6057(3) 0.0493(10) Uani 1 1 d . . . . .
H37A H 0.8329 0.5997 0.5519 0.059 Uiso 1 1 calc R . . . .
H37B H 0.8712 0.6166 0.6414 0.059 Uiso 1 1 calc R . . . .
C38 C 0.7634(2) 0.6049(3) 0.6204(3) 0.0536(11) Uani 1 1 d . . . . .
H38A H 0.7487 0.6589 0.6023 0.064 Uiso 1 1 calc R . . . .
H38B H 0.7278 0.5676 0.5915 0.064 Uiso 1 1 calc R . . . .
C40 C 0.7030(3) 0.6085(4) 0.7163(3) 0.0575(12) Uani 1 1 d . . . . .
H40A H 0.6726 0.5628 0.6966 0.069 Uiso 1 1 calc R . . . .
H40B H 0.6797 0.6568 0.6911 0.069 Uiso 1 1 calc R . . . .
C41 C 0.7170(3) 0.6147(3) 0.8025(3) 0.0567(12) Uani 1 1 d . . . . .
H41A H 0.7487 0.6594 0.8217 0.068 Uiso 1 1 calc R . . . .
H41B H 0.6728 0.6245 0.8161 0.068 Uiso 1 1 calc R . . . .
C43 C 0.7575(3) 0.5446(4) 0.9188(3) 0.0605(12) Uani 1 1 d . . . . .
H43A H 0.7727 0.5980 0.9383 0.073 Uiso 1 1 calc R . . . .
H43B H 0.7955 0.5076 0.9428 0.073 Uiso 1 1 calc R . . . .
C44 C 0.6930(3) 0.5224(4) 0.9447(4) 0.0599(13) Uani 1 1 d . . . . .
H44A H 0.6947 0.5491 0.9942 0.072 Uiso 1 1 calc R . . . .
H44B H 0.6508 0.5409 0.9057 0.072 Uiso 1 1 calc R . . . .
C46 C 0.6611(3) 0.3950(4) 0.8850(3) 0.0585(12) Uani 1 1 d . . . . .
H46A H 0.6703 0.4224 0.8402 0.070 Uiso 1 1 calc R . . . .
H46B H 0.6102 0.3881 0.8754 0.070 Uiso 1 1 calc R . . . .
C47 C 0.6974(2) 0.3167(3) 0.8977(3) 0.0487(10) Uani 1 1 d . . . . .
H47A H 0.6955 0.2955 0.9484 0.058 Uiso 1 1 calc R . . . .
H47B H 0.6723 0.2795 0.8573 0.058 Uiso 1 1 calc R . . . .
P1 P 1.0000 0.73866(12) 0.7500 0.0532(4) Uani 1 2 d DS T P . .
F2 F 1.0000 0.8281(6) 0.7500 0.213(14) Uani 0.6 2 d DS TU P A 1
F2A F 1.0428(11) 0.8218(9) 0.7445(16) 0.085(8) Uani 0.2 1 d D U . A 2
F3 F 1.0000 0.6463(3) 0.7500 0.102(2) Uani 1 2 d DS TU P A .
F4 F 0.97889(17) 0.7375(2) 0.65773(16) 0.0676(8) Uani 1 1 d D . . . .
F5 F 1.0772(3) 0.7421(7) 0.7513(6) 0.126(6) Uani 0.6 1 d D U . A 1
F5A F 1.0761(7) 0.7041(10) 0.7525(11) 0.102(6) Uani 0.4 1 d D U . A 2
P2 P 1.0000 0.11828(17) 0.7500 0.0816(7) Uani 1 2 d S T P . .
F7 F 0.9673(2) 0.1194(4) 0.6572(3) 0.1107(16) Uani 1 1 d . . . . .
F8 F 0.9465(2) 0.1836(3) 0.7592(3) 0.0949(13) Uani 1 1 d . . . . .
F9 F 0.9463(2) 0.0523(3) 0.7582(4) 0.1197(19) Uani 1 1 d . . . . .

loop_
_atom_site_aniso_label
_atom_site_aniso_U_11
_atom_site_aniso_U_22
_atom_site_aniso_U_33
_atom_site_aniso_U_23
_atom_site_aniso_U_13
_atom_site_aniso_U_12
Ag1 0.0479(2) 0.0495(2) 0.0549(3) -0.00168(14) 0.01080(16) 0.00572(13)
O6 0.0348(14) 0.0591(19) 0.0464(17) 0.0009(14) 0.0126(12) -0.0014(12)
O4 0.0381(15) 0.0461(16) 0.0530(18) 0.0019(13) 0.0155(13) 0.0048(12)
O13 0.0317(14) 0.081(2) 0.0421(17) -0.0061(15) 0.0066(12) -0.0041(14)
O11 0.0360(14) 0.065(2) 0.0399(16) -0.0037(14) 0.0140(12) -0.0079(13)
O39 0.0477(17) 0.063(2) 0.0544(19) 0.0025(16) 0.0167(14) 0.0071(15)
O42 0.0535(18) 0.063(2) 0.0523(19) 0.0004(16) 0.0155(15) 0.0064(16)
O45 0.070(2) 0.063(2) 0.054(2) -0.0068(17) 0.0144(17) -0.0014(18)
C3 0.0315(17) 0.051(2) 0.0323(19) -0.0006(16) 0.0071(14) -0.0003(16)
C2 0.0398(19) 0.047(2) 0.034(2) 0.0011(16) 0.0102(16) 0.0045(17)
C1 0.0323(17) 0.056(2) 0.0309(19) 0.0022(16) 0.0072(14) 0.0043(16)
C6 0.0350(19) 0.052(2) 0.036(2) 0.0012(17) 0.0109(16) -0.0004(16)
C5 0.038(2) 0.047(2) 0.040(2) -0.0003(17) 0.0117(17) 0.0016(16)
C4 0.0335(18) 0.051(2) 0.037(2) 0.0003(17) 0.0109(15) 0.0025(16)
C7 0.0365(19) 0.052(2) 0.038(2) -0.0004(17) 0.0096(16) -0.0020(16)
C8 0.0346(18) 0.048(2) 0.042(2) -0.0009(17) 0.0095(16) -0.0005(16)
C13 0.0355(19) 0.049(2) 0.043(2) -0.0056(18) 0.0099(16) -0.0038(16)
C12 0.0327(18) 0.056(3) 0.047(2) -0.0032(19) 0.0135(17) -0.0046(17)
C11 0.0395(19) 0.048(2) 0.038(2) -0.0042(17) 0.0136(16) -0.0049(17)
C10 0.0327(18) 0.049(2) 0.040(2) -0.0030(17) 0.0087(15) -0.0041(16)
C9 0.0361(18) 0.048(2) 0.039(2) -0.0040(17) 0.0125(16) -0.0017(16)
C14 0.0371(19) 0.051(2) 0.036(2) -0.0022(17) 0.0104(16) -0.0045(16)
C29 0.047(2) 0.054(3) 0.042(2) -0.0048(19) 0.0123(18) -0.0062(19)
C30 0.040(2) 0.063(3) 0.048(2) 0.008(2) 0.0110(18) -0.0052(19)
C33 0.047(2) 0.058(3) 0.054(3) 0.003(2) 0.016(2) -0.006(2)
C34 0.030(2) 0.131(6) 0.050(3) -0.017(3) 0.0044(19) -0.006(3)
C37 0.048(2) 0.053(3) 0.048(2) 0.000(2) 0.0140(19) 0.0038(19)
C38 0.048(2) 0.055(3) 0.057(3) 0.003(2) 0.012(2) 0.007(2)
C40 0.046(2) 0.066(3) 0.061(3) 0.007(2) 0.014(2) 0.008(2)
C41 0.053(3) 0.056(3) 0.065(3) -0.001(2) 0.023(2) 0.010(2)
C43 0.056(3) 0.073(3) 0.055(3) 0.001(3) 0.018(2) 0.004(3)
C44 0.060(3) 0.066(3) 0.056(3) -0.003(2) 0.020(2) 0.002(2)
C46 0.048(2) 0.069(3) 0.058(3) -0.008(2) 0.014(2) -0.003(2)
C47 0.039(2) 0.064(3) 0.046(2) -0.007(2) 0.0179(18) -0.0059(19)
P1 0.0495(9) 0.0650(11) 0.0423(9) 0.000 0.0076(7) 0.000
F2 0.53(4) 0.043(6) 0.057(8) 0.000 0.06(2) 0.000
F2A 0.099(14) 0.117(19) 0.050(12) -0.032(10) 0.040(10) -0.074(14)
F3 0.164(6) 0.072(4) 0.068(3) 0.000 0.026(4) 0.000
F4 0.0705(19) 0.089(2) 0.0392(16) 0.0029(14) 0.0076(13) 0.0029(17)
F5 0.050(5) 0.263(17) 0.064(5) 0.014(9) 0.011(4) -0.087(8)
F5A 0.090(10) 0.132(13) 0.077(8) -0.009(8) 0.011(7) 0.057(10)
P2 0.0486(10) 0.0843(17) 0.106(2) 0.000 0.0101(11) 0.000
F7 0.089(3) 0.125(4) 0.110(4) -0.032(3) 0.012(3) 0.010(3)
F8 0.069(2) 0.092(3) 0.119(3) -0.015(3) 0.017(2) 0.000(2)
F9 0.063(2) 0.098(3) 0.198(6) 0.002(4) 0.035(3) -0.006(2)

loop_
_atom_type_symbol
_atom_type_description
_atom_type_scat_dispersion_real
_atom_type_scat_dispersion_imag
_atom_type_scat_source
C C 0.0181 0.0091 'International Tables Vol C Tables 4.2.6.8 and 6.1.1.4'
H H 0.0000 0.0000 'International Tables Vol C Tables 4.2.6.8 and 6.1.1.4'
Ag Ag 0.1306 4.2820 'International Tables Vol C Tables 4.2.6.8 and 6.1.1.4'
F F 0.0727 0.0534 'International Tables Vol C Tables 4.2.6.8 and 6.1.1.4'
O O 0.0492 0.0322 'International Tables Vol C Tables 4.2.6.8 and 6.1.1.4'
P P 0.2955 0.4335 'International Tables Vol C Tables 4.2.6.8 and 6.1.1.4'

loop_
_geom_angle_atom_site_label_1
_geom_angle_atom_site_label_2
_geom_angle_atom_site_label_3
_geom_angle
_geom_angle_site_symmetry_1
_geom_angle_site_symmetry_3
O6 Ag1 C10 76.45(12) 2_756 .
O39 Ag1 O6 114.84(12) . 2_756
O39 Ag1 O42 69.58(12) . .
O39 Ag1 C10 163.88(12) . .
O39 Ag1 C9 148.73(13) . .
O42 Ag1 O6 81.25(11) . 2_756
O42 Ag1 C10 102.47(13) . .
C9 Ag1 O6 92.95(13) . 2_756
C9 Ag1 O42 132.10(13) . .
C9 Ag1 C10 31.45(13) . .
C6 O6 Ag1 109.3(3) . 2_756
C6 O6 C33 117.9(3) . .
C33 O6 Ag1 107.6(3) . 2_756
C4 O4 C37 119.8(3) . .
C13 O13 C34 117.5(4) . .
C11 O11 C47 117.6(3) . .
C38 O39 Ag1 116.8(3) . .
C38 O39 C40 111.2(4) . .
C40 O39 Ag1 109.9(3) . .
C41 O42 Ag1 110.8(3) . .
C43 O42 Ag1 127.9(3) . .
C43 O42 C41 111.8(4) . .
C44 O45 C46 115.7(4) . .
C2 C3 C7 123.7(4) . .
C4 C3 C2 117.1(4) . .
C4 C3 C7 119.1(4) . .
C3 C2 H2 118.5 . .
C1 C2 C3 123.0(4) . .
C1 C2 H2 118.5 . .
C2 C1 C14 121.7(4) . 2_756
C6 C1 C2 117.6(4) . .
C6 C1 C14 120.7(4) . 2_756
O6 C6 C5 120.9(4) . .
C1 C6 O6 116.9(4) . .
C1 C6 C5 122.3(4) . .
C6 C5 H5 121.0 . .
C4 C5 C6 118.0(4) . .
C4 C5 H5 121.0 . .
O4 C4 C3 116.1(4) . .
O4 C4 C5 121.8(4) . .
C3 C4 C5 122.1(4) . .
C3 C7 H7 106.8 . .
C8 C7 C3 113.4(3) . .
C8 C7 H7 106.8 . .
C8 C7 C29 110.2(4) . .
C29 C7 C3 112.4(3) . .
C29 C7 H7 106.8 . .
C13 C8 C7 119.9(4) . .
C9 C8 C7 123.4(4) . .
C9 C8 C13 116.7(4) . .
O13 C13 C8 115.4(4) . .
O13 C13 C12 123.5(4) . .
C12 C13 C8 121.0(4) . .
C13 C12 H12 119.8 . .
C11 C12 C13 120.4(4) . .
C11 C12 H12 119.8 . .
O11 C11 C12 123.6(4) . .
O11 C11 C10 115.3(4) . .
C12 C11 C10 121.0(4) . .
C11 C10 Ag1 94.5(3) . .
C11 C10 C14 120.8(4) . .
C9 C10 Ag1 68.2(3) . .
C9 C10 C11 116.8(4) . .
C9 C10 C14 122.1(3) . .
C14 C10 Ag1 110.9(3) . .
Ag1 C9 H9 101.0 . .
C8 C9 Ag1 89.3(3) . .
C8 C9 H9 118.0 . .
C10 C9 Ag1 80.4(3) . .
C10 C9 C8 124.0(4) . .
C10 C9 H9 118.0 . .
C1 C14 C10 111.8(3) 2_756 .
C1 C14 H14 107.0 2_756 .
C10 C14 H14 107.0 . .
C30 C14 C1 113.4(4) . 2_756
C30 C14 C10 110.2(4) . .
C30 C14 H14 107.0 . .
C7 C29 H29A 109.5 . .
C7 C29 H29B 109.5 . .
C7 C29 H29C 109.5 . .
H29A C29 H29B 109.5 . .
H29A C29 H29C 109.5 . .
H29B C29 H29C 109.5 . .
C14 C30 H30A 109.5 . .
C14 C30 H30B 109.5 . .
C14 C30 H30C 109.5 . .
H30A C30 H30B 109.5 . .
H30A C30 H30C 109.5 . .
H30B C30 H30C 109.5 . .
O6 C33 H33A 109.5 . .
O6 C33 H33B 109.5 . .
O6 C33 H33C 109.5 . .
H33A C33 H33B 109.5 . .
H33A C33 H33C 109.5 . .
H33B C33 H33C 109.5 . .
O13 C34 H34A 109.5 . .
O13 C34 H34B 109.5 . .
O13 C34 H34C 109.5 . .
H34A C34 H34B 109.5 . .
H34A C34 H34C 109.5 . .
H34B C34 H34C 109.5 . .
O4 C37 H37A 110.7 . .
O4 C37 H37B 110.7 . .
O4 C37 C38 105.4(4) . .
H37A C37 H37B 108.8 . .
C38 C37 H37A 110.7 . .
C38 C37 H37B 110.7 . .
O39 C38 C37 109.3(4) . .
O39 C38 H38A 109.8 . .
O39 C38 H38B 109.8 . .
C37 C38 H38A 109.8 . .
C37 C38 H38B 109.8 . .
H38A C38 H38B 108.3 . .
O39 C40 H40A 110.4 . .
O39 C40 H40B 110.4 . .
O39 C40 C41 106.8(4) . .
H40A C40 H40B 108.6 . .
C41 C40 H40A 110.4 . .
C41 C40 H40B 110.4 . .
O42 C41 C40 109.7(4) . .
O42 C41 H41A 109.7 . .
O42 C41 H41B 109.7 . .
C40 C41 H41A 109.7 . .
C40 C41 H41B 109.7 . .
H41A C41 H41B 108.2 . .
O42 C43 H43A 108.6 . .
O42 C43 H43B 108.6 . .
O42 C43 C44 114.5(5) . .
H43A C43 H43B 107.6 . .
C44 C43 H43A 108.6 . .
C44 C43 H43B 108.6 . .
O45 C44 C43 111.3(5) . .
O45 C44 H44A 109.4 . .
O45 C44 H44B 109.4 . .
C43 C44 H44A 109.4 . .
C43 C44 H44B 109.4 . .
H44A C44 H44B 108.0 . .
O45 C46 H46A 110.5 . .
O45 C46 H46B 110.5 . .
O45 C46 C47 106.0(4) . .
H46A C46 H46B 108.7 . .
C47 C46 H46A 110.5 . .
C47 C46 H46B 110.5 . .
O11 C47 C46 112.7(4) . .
O11 C47 H47A 109.0 . .
O11 C47 H47B 109.0 . .
C46 C47 H47A 109.0 . .
C46 C47 H47B 109.0 . .
H47A C47 H47B 107.8 . .
F2 P1 F3 180.0 . .
F2 P1 F4 90.69(15) . .
F2 P1 F4 90.69(16) . 2_756
F2 P1 F5 87.8(4) . 2_756
F2 P1 F5 87.8(4) . .
F2A P1 F2A 64.2(15) . 2_756
F3 P1 F2A 147.9(7) . 2_756
F3 P1 F2A 147.9(7) . .
F3 P1 F4 89.31(16) . 2_756
F3 P1 F4 89.31(16) . .
F3 P1 F5A 68.7(7) . .
F3 P1 F5A 68.7(7) . 2_756
F4 P1 F2A 86.8(10) . .
F4 P1 F2A 94.4(10) . 2_756
F4 P1 F2A 86.8(10) 2_756 2_756
F4 P1 F2A 94.4(10) 2_756 .
F4 P1 F4 178.6(3) 2_756 .
F4 P1 F5A 89.1(7) 2_756 .
F4 P1 F5A 89.1(7) . 2_756
F4 P1 F5A 90.4(7) . .
F4 P1 F5A 90.4(7) 2_756 2_756
F5 P1 F3 92.2(4) 2_756 .
F5 P1 F3 92.2(4) . .
F5 P1 F4 89.9(4) 2_756 2_756
F5 P1 F4 89.9(4) . .
F5 P1 F4 90.1(4) . 2_756
F5 P1 F4 90.1(4) 2_756 .
F5 P1 F5 175.6(9) 2_756 .
F5A P1 F2A 79.4(7) 2_756 2_756
F5A P1 F2A 142.9(13) . 2_756
F5A P1 F2A 79.4(7) . .
F5A P1 F2A 142.9(13) 2_756 .
F5A P1 F5A 137.4(14) . 2_756
P1 F2A F2A 57.9(7) . 2_756
F7 P2 F7 178.7(5) 2_756 .
F8 P2 F7 90.2(3) . .
F8 P2 F7 88.8(3) 2_756 .
F8 P2 F7 88.8(3) . 2_756
F8 P2 F7 90.2(3) 2_756 2_756
F8 P2 F8 90.7(4) 2_756 .
F8 P2 F9 179.3(3) . 2_756
F8 P2 F9 179.3(3) 2_756 .
F8 P2 F9 89.6(2) 2_756 2_756
F8 P2 F9 89.6(2) . .
F9 P2 F7 90.6(3) . .
F9 P2 F7 90.6(3) 2_756 2_756
F9 P2 F7 90.4(3) 2_756 .
F9 P2 F7 90.4(3) . 2_756
F9 P2 F9 90.0(4) 2_756 .

loop_
_geom_bond_atom_site_label_1
_geom_bond_atom_site_label_2
_geom_bond_distance
_geom_bond_site_symmetry_2
Ag1 O6 2.536(3) 2_756
Ag1 O39 2.362(4) .
Ag1 O42 2.507(3) .
Ag1 C10 2.634(5) .
Ag1 C9 2.480(4) .
O6 Ag1 2.536(3) 2_756
O6 C6 1.384(5) .
O6 C33 1.442(6) .
O4 C4 1.381(5) .
O4 C37 1.436(6) .
O13 C13 1.362(5) .
O13 C34 1.428(5) .
O11 C11 1.377(5) .
O11 C47 1.448(5) .
O39 C38 1.413(6) .
O39 C40 1.440(6) .
O42 C41 1.421(7) .
O42 C43 1.419(6) .
O45 C44 1.430(8) .
O45 C46 1.431(6) .
C3 C2 1.400(5) .
C3 C4 1.390(6) .
C3 C7 1.527(5) .
C2 H2 0.9500 .
C2 C1 1.397(6) .
C1 C6 1.378(7) .
C1 C14 1.530(5) 2_756
C6 C5 1.401(6) .
C5 H5 0.9500 .
C5 C4 1.401(6) .
C7 H7 1.0000 .
C7 C8 1.518(6) .
C7 C29 1.525(7) .
C8 C13 1.413(5) .
C8 C9 1.401(6) .
C13 C12 1.388(6) .
C12 H12 0.9500 .
C12 C11 1.385(6) .
C11 C10 1.415(5) .
C10 C9 1.394(6) .
C10 C14 1.533(6) .
C9 H9 0.9500 .
C14 C1 1.530(5) 2_756
C14 H14 1.0000 .
C14 C30 1.529(7) .
C29 H29A 0.9800 .
C29 H29B 0.9800 .
C29 H29C 0.9800 .
C30 H30A 0.9800 .
C30 H30B 0.9800 .
C30 H30C 0.9800 .
C33 H33A 0.9800 .
C33 H33B 0.9800 .
C33 H33C 0.9800 .
C34 H34A 0.9800 .
C34 H34B 0.9800 .
C34 H34C 0.9800 .
C37 H37A 0.9900 .
C37 H37B 0.9900 .
C37 C38 1.523(6) .
C38 H38A 0.9900 .
C38 H38B 0.9900 .
C40 H40A 0.9900 .
C40 H40B 0.9900 .
C40 C41 1.502(8) .
C41 H41A 0.9900 .
C41 H41B 0.9900 .
C43 H43A 0.9900 .
C43 H43B 0.9900 .
C43 C44 1.530(8) .
C44 H44A 0.9900 .
C44 H44B 0.9900 .
C46 H46A 0.9900 .
C46 H46B 0.9900 .
C46 C47 1.502(8) .
C47 H47A 0.9900 .
C47 H47B 0.9900 .
P1 F2 1.518(10) .
P1 F2A 1.667(12) 2_756
P1 F2A 1.667(13) .
P1 F3 1.569(6) .
P1 F4 1.597(3) 2_756
P1 F4 1.597(3) .
P1 F5 1.535(6) 2_756
P1 F5 1.535(6) .
P1 F5A 1.618(11) .
P1 F5A 1.618(11) 2_756
F2A F2A 1.77(4) 2_756
P2 F7 1.620(5) .
P2 F7 1.620(5) 2_756
P2 F8 1.578(5) .
P2 F8 1.578(5) 2_756
P2 F9 1.584(5) 2_756
P2 F9 1.584(5) .

loop_
_geom_torsion_atom_site_label_1
_geom_torsion_atom_site_label_2
_geom_torsion_atom_site_label_3
_geom_torsion_atom_site_label_4
_geom_torsion
_geom_torsion_site_symmetry_1
_geom_torsion_site_symmetry_4
Ag1 O6 C6 C1 -67.9(4) 2_756 .
Ag1 O6 C6 C5 110.4(4) 2_756 .
Ag1 O39 C38 C37 -47.2(5) . .
Ag1 O39 C40 C41 58.4(5) . .
Ag1 O42 C41 C40 34.7(5) . .
Ag1 O42 C43 C44 -134.6(4) . .
Ag1 C10 C9 C8 -82.6(4) . .
Ag1 C10 C14 C1 -53.1(4) . 2_756
Ag1 C10 C14 C30 179.7(3) . .
O6 C6 C5 C4 -178.1(4) . .
O4 C37 C38 O39 70.7(5) . .
O13 C13 C12 C11 -178.8(5) . .
O11 C11 C10 Ag1 -114.6(4) . .
O11 C11 C10 C9 177.7(4) . .
O11 C11 C10 C14 3.0(6) . .
O39 C40 C41 O42 -62.5(6) . .
O42 C43 C44 O45 87.7(6) . .
O45 C46 C47 O11 -72.5(5) . .
C3 C2 C1 C6 0.3(6) . .
C3 C2 C1 C14 -176.3(4) . 2_756
C3 C7 C8 C13 158.7(4) . .
C3 C7 C8 C9 -23.8(6) . .
C2 C3 C4 O4 -178.1(4) . .
C2 C3 C4 C5 0.8(6) . .
C2 C3 C7 C8 108.3(5) . .
C2 C3 C7 C29 -17.6(6) . .
C2 C1 C6 O6 178.2(4) . .
C2 C1 C6 C5 0.0(6) . .
C1 C6 C5 C4 0.1(7) . .
C6 C5 C4 O4 178.3(4) . .
C6 C5 C4 C3 -0.5(7) . .
C4 O4 C37 C38 -177.5(4) . .
C4 C3 C2 C1 -0.7(6) . .
C4 C3 C7 C8 -74.7(5) . .
C4 C3 C7 C29 159.5(4) . .
C7 C3 C2 C1 176.4(4) . .
C7 C3 C4 O4 4.6(6) . .
C7 C3 C4 C5 -176.5(4) . .
C7 C8 C13 O13 -4.7(6) . .
C7 C8 C13 C12 177.3(4) . .
C7 C8 C9 Ag1 104.8(4) . .
C7 C8 C9 C10 -177.3(4) . .
C8 C13 C12 C11 -1.0(7) . .
C13 C8 C9 Ag1 -77.7(4) . .
C13 C8 C9 C10 0.2(7) . .
C13 C12 C11 O11 -177.7(4) . .
C13 C12 C11 C10 2.4(7) . .
C12 C11 C10 Ag1 65.3(5) . .
C12 C11 C10 C9 -2.5(7) . .
C12 C11 C10 C14 -177.1(4) . .
C11 O11 C47 C46 -76.3(5) . .
C11 C10 C9 Ag1 83.8(4) . .
C11 C10 C9 C8 1.2(7) . .
C11 C10 C14 C1 -162.1(4) . 2_756
C11 C10 C14 C30 70.8(5) . .
C9 C8 C13 O13 177.7(4) . .
C9 C8 C13 C12 -0.3(7) . .
C9 C10 C14 C1 23.5(6) . 2_756
C9 C10 C14 C30 -103.6(5) . .
C14 C1 C6 O6 -5.0(6) 2_756 .
C14 C1 C6 C5 176.7(4) 2_756 .
C14 C10 C9 Ag1 -101.6(4) . .
C14 C10 C9 C8 175.8(4) . .
C29 C7 C8 C13 -74.3(5) . .
C29 C7 C8 C9 103.1(5) . .
C33 O6 C6 C1 168.8(4) . .
C33 O6 C6 C5 -12.9(6) . .
C34 O13 C13 C8 -172.7(5) . .
C34 O13 C13 C12 5.2(8) . .
C37 O4 C4 C3 -166.3(4) . .
C37 O4 C4 C5 14.8(6) . .
C38 O39 C40 C41 -170.6(4) . .
C40 O39 C38 C37 -174.6(4) . .
C41 O42 C43 C44 82.8(6) . .
C43 O42 C41 C40 -176.1(4) . .
C44 O45 C46 C47 147.6(4) . .
C46 O45 C44 C43 -80.7(6) . .
C47 O11 C11 C12 -8.5(7) . .
C47 O11 C11 C10 171.4(4) . .
F2 P1 F2A F2A -0.001(5) . 2_756
F3 P1 F2A F2A 179.999(5) . 2_756
F4 P1 F2A F2A 96.4(16) . 2_756
F4 P1 F2A F2A -84.3(16) 2_756 2_756
F5 P1 F2A F2A 8(2) 2_756 2_756
F5 P1 F2A F2A -171(2) . 2_756
F5A P1 F2A F2A -172.5(19) . 2_756
F5A P1 F2A F2A 12(3) 2_756 2_756

loop_
_smtbx_masks_void_nr
_smtbx_masks_void_average_x
_smtbx_masks_void_average_y
_smtbx_masks_void_average_z
_smtbx_masks_void_volume
_smtbx_masks_void_count_electrons
1 0.000 0.000 0.000 131.7 23.9
2 0.000 0.000 0.500 131.7 23.9
3 0.500 0.500 1.000 131.7 23.9
4 0.500 0.500 0.500 131.7 23.9
